data_2226510
loop_
_publ_author_name
'He, Qiu'
'An, Kang'
'Wang, Peng'
'Yu, Peng'
'Wan, Rong'

_publ_section_title
;
 2-(4-Fluorobenzylidene)-<i>N</i>-(4-methoxybenzylidene)-1,3,4-thiadiazol-2-amine
;
_journal_coeditor_code HG2691
_journal_issue 7
_journal_name_full 'Acta Crystallographica Section E'
_journal_page_first o1716
_journal_paper_doi 10.1107/S160053681002221X
_journal_volume 66
_journal_year 2010
_chemical_formula_iupac 'C16 H12 F N3 O S'
_chemical_formula_moiety 'C16 H12 F N3 O S'
_chemical_formula_sum 'C16 H12 F N3 O S'
_chemical_formula_weight 313.35
_chemical_melting_point_gt 412
_chemical_melting_point_lt 414
_chemical_name_systematic
;
2-(4-Fluorobenzylidene)-<i>N</i>-(4-methoxybenzylidene)-1,3,4-thiadiazol-2-amine
;
_space_group_IT_number 29
_symmetry_cell_setting orthorhombic
_symmetry_space_group_name_Hall 'P 2c -2ac'
_symmetry_space_group_name_H-M 'P c a 21'
_atom_sites_solution_hydrogens geom
_atom_sites_solution_primary direct
_atom_sites_solution_secondary difmap
_audit_creation_method SHELXL-97
_cell_angle_alpha 90.00
_cell_angle_beta 90.00
_cell_angle_gamma 90.00
_cell_formula_units_Z 4
_cell_length_a 7.4580(15)
_cell_length_b 17.821(4)
_cell_length_c 10.891(2)
_cell_measurement_reflns_used 25
_cell_measurement_temperature 293(2)
_cell_measurement_theta_max 13
_cell_measurement_theta_min 9
_cell_volume 1447.5(5)
_computing_cell_refinement 'CAD-4 EXPRESS (Enraf--Nonius, 1989)'
_computing_data_collection 'CAD-4 EXPRESS (Enraf--Nonius, 1989)'
_computing_data_reduction 'XCAD4 (Harms & Wocadlo, 1995)'
_computing_molecular_graphics 'SHELXTL (Sheldrick, 2008)'
_computing_publication_material 'SHELXL97 (Sheldrick, 2008)'
_computing_structure_refinement 'SHELXL97 (Sheldrick, 2008)'
_computing_structure_solution 'SHELXS97 (Sheldrick, 2008)'
_diffrn_ambient_temperature 293(2)
_diffrn_measured_fraction_theta_full 0.999
_diffrn_measured_fraction_theta_max 0.999
_diffrn_measurement_device_type 'Enraf--Nonius CAD-4'
_diffrn_measurement_method \w/2\q
_diffrn_radiation_monochromator graphite
_diffrn_radiation_source 'fine-focus sealed tube'
_diffrn_radiation_type MoK\a
_diffrn_radiation_wavelength 0.71073
_diffrn_reflns_av_R_equivalents 0.0450
_diffrn_reflns_av_sigmaI/netI 0.0318
_diffrn_reflns_limit_h_max 0
_diffrn_reflns_limit_h_min -8
_diffrn_reflns_limit_k_max 21
_diffrn_reflns_limit_k_min 0
_diffrn_reflns_limit_l_max 13
_diffrn_reflns_limit_l_min -13
_diffrn_reflns_number 2617
_diffrn_reflns_theta_full 25.31
_diffrn_reflns_theta_max 25.31
_diffrn_reflns_theta_min 1.14
_diffrn_standards_decay_% 1
_diffrn_standards_interval_count 200
_diffrn_standards_interval_time 120
_diffrn_standards_number 3
_exptl_absorpt_coefficient_mu 0.239
_exptl_absorpt_correction_T_max 0.9765
_exptl_absorpt_correction_T_min 0.9316
_exptl_absorpt_correction_type psi-scan
_exptl_absorpt_process_details '(North <i>et al.</i>,  1968)'
_exptl_crystal_colour colourless
_exptl_crystal_density_diffrn 1.438
_exptl_crystal_density_method 'not measured'
_exptl_crystal_description block
_exptl_crystal_F_000 648
_exptl_crystal_size_max 0.30
_exptl_crystal_size_mid 0.30
_exptl_crystal_size_min 0.10
_refine_diff_density_max 0.333
_refine_diff_density_min -0.174
_refine_ls_abs_structure_details 'Flack (1983), 1062 Friedel pairs'
_refine_ls_abs_structure_Flack -0.11(13)
_refine_ls_extinction_method none
_refine_ls_goodness_of_fit_ref 1.008
_refine_ls_hydrogen_treatment constr
_refine_ls_matrix_type full
_refine_ls_number_parameters 199
_refine_ls_number_reflns 2617
_refine_ls_number_restraints 1
_refine_ls_restrained_S_all 1.008
_refine_ls_R_factor_all 0.0661
_refine_ls_R_factor_gt 0.0478
_refine_ls_shift/su_max 0.000
_refine_ls_shift/su_mean 0.000
_refine_ls_structure_factor_coef Fsqd
_refine_ls_weighting_details 'calc w=1/[\s^2^(Fo^2^)+(0.0780P)^2^] where P=(Fo^2^+2Fc^2^)/3'
_refine_ls_weighting_scheme calc
_refine_ls_wR_factor_gt 0.1201
_refine_ls_wR_factor_ref 0.1315
_reflns_number_gt 1965
_reflns_number_total 2617
_reflns_threshold_expression I>2\s(I)
_cod_data_source_file hg2691.cif
_cod_data_source_block I
_cod_original_sg_symbol_Hall 'P 2ac -2ac'
_cod_database_code 2226510
_cod_database_fobs_code 2226510

loop_
_symmetry_equiv_pos_as_xyz
'x, y, z'
'-x, -y, z+1/2'
'-x+1/2, y, z+1/2'
'x+1/2, -y, z'

loop_
_atom_site_type_symbol
_atom_site_label
_atom_site_fract_x
_atom_site_fract_y
_atom_site_fract_z
_atom_site_U_iso_or_equiv
_atom_site_adp_type
_atom_site_calc_flag
_atom_site_refinement_flags
_atom_site_occupancy
_atom_site_disorder_assembly
_atom_site_disorder_group
S S 0.92308(13) 0.41730(5) 0.79211(10) 0.0604(3) Uani d . 1 . .
O O 0.9032(5) -0.04222(18) 0.5620(3) 0.0858(10) Uani d . 1 . .
F F 0.8635(5) 0.78682(14) 0.8637(3) 0.0990(9) Uani d . 1 . .
N N1 0.8911(5) 0.2684(2) 0.8632(3) 0.0645(10) Uani d . 1 . .
N N2 0.8471(5) 0.3651(2) 1.0054(3) 0.0687(9) Uani d . 1 . .
N N3 0.8461(5) 0.4421(2) 1.0171(3) 0.0654(9) Uani d . 1 . .
C C1 0.9071(7) -0.1065(3) 0.6422(6) 0.0918(16) Uani d . 1 . .
H H1B 0.9074 -0.1516 0.5940 0.138 Uiso calc R 1 . .
H H1C 0.8031 -0.1060 0.6942 0.138 Uiso calc R 1 . .
H H1D 1.0132 -0.1048 0.6920 0.138 Uiso calc R 1 . .
C C2 0.9047(6) 0.0268(3) 0.6164(4) 0.0678(12) Uani d . 1 . .
C C3 0.8810(6) 0.0860(2) 0.5372(4) 0.0739(12) Uani d . 1 . .
H H3B 0.8684 0.0770 0.4535 0.089 Uiso calc R 1 . .
C C4 0.8755(6) 0.1585(3) 0.5806(4) 0.0687(11) Uani d . 1 . .
H H4A 0.8579 0.1981 0.5262 0.082 Uiso calc R 1 . .
C C5 0.8963(5) 0.1733(2) 0.7064(4) 0.0603(10) Uani d . 1 . .
C C6 0.9228(5) 0.1129(2) 0.7838(5) 0.0657(10) Uani d . 1 . .
H H6A 0.9388 0.1217 0.8673 0.079 Uiso calc R 1 . .
C C7 0.9261(6) 0.0401(3) 0.7411(4) 0.0715(13) Uani d . 1 . .
H H7A 0.9425 0.0003 0.7952 0.086 Uiso calc R 1 . .
C C8 0.8852(6) 0.2493(3) 0.7494(4) 0.0643(11) Uani d . 1 . .
H H8A 0.8730 0.2871 0.6912 0.077 Uiso calc R 1 . .
C C9 0.8836(5) 0.3439(2) 0.8931(4) 0.0574(10) Uani d . 1 . .
C C10 0.8857(5) 0.4763(2) 0.9128(3) 0.0542(9) Uani d . 1 . .
C C11 0.8879(5) 0.5579(2) 0.9023(3) 0.0512(9) Uani d . 1 . .
C C12 0.9457(5) 0.5931(2) 0.7942(5) 0.0611(9) Uani d . 1 . .
H H12A 0.9893 0.5640 0.7298 0.073 Uiso calc R 1 . .
C C13 0.9392(5) 0.6695(2) 0.7818(5) 0.0661(10) Uani d . 1 . .
H H13A 0.9787 0.6924 0.7099 0.079 Uiso calc R 1 . .
C C14 0.8735(6) 0.7118(2) 0.8768(4) 0.0673(11) Uani d . 1 . .
C C15 0.8172(6) 0.6802(3) 0.9853(4) 0.0709(12) Uani d . 1 . .
H H15A 0.7758 0.7101 1.0492 0.085 Uiso calc R 1 . .
C C16 0.8234(5) 0.6033(2) 0.9975(3) 0.0606(10) Uani d . 1 . .
H H16A 0.7841 0.5813 1.0701 0.073 Uiso calc R 1 . .

loop_
_atom_site_aniso_label
_atom_site_aniso_U_11
_atom_site_aniso_U_22
_atom_site_aniso_U_33
_atom_site_aniso_U_12
_atom_site_aniso_U_13
_atom_site_aniso_U_23
S 0.0706(6) 0.0737(6) 0.0370(4) -0.0041(5) 0.0021(5) 0.0022(6)
O 0.120(3) 0.064(2) 0.073(2) 0.0014(18) 0.0043(19) 0.0027(16)
F 0.140(2) 0.0664(16) 0.091(2) -0.0069(16) -0.0093(18) 0.0074(14)
N1 0.064(2) 0.077(3) 0.052(2) -0.0011(18) -0.0054(17) 0.0085(18)
N2 0.082(2) 0.084(2) 0.0407(18) -0.0013(19) -0.0027(17) 0.0109(16)
N3 0.086(2) 0.076(2) 0.0349(17) -0.0007(19) 0.0027(16) 0.0037(15)
C1 0.106(4) 0.065(3) 0.104(4) -0.001(3) 0.014(3) 0.013(3)
C2 0.071(3) 0.074(3) 0.059(3) 0.002(2) 0.002(2) 0.004(2)
C3 0.094(3) 0.079(3) 0.049(2) 0.005(2) -0.002(2) 0.005(2)
C4 0.085(3) 0.070(3) 0.051(2) 0.002(2) 0.000(2) 0.0147(19)
C5 0.061(2) 0.070(3) 0.050(2) -0.003(2) 0.0007(18) 0.0064(19)
C6 0.075(2) 0.074(2) 0.048(2) 0.0045(19) 0.003(2) 0.009(3)
C7 0.080(3) 0.071(3) 0.063(3) 0.012(2) 0.000(2) 0.014(2)
C8 0.067(2) 0.077(3) 0.050(2) 0.000(2) 0.0010(18) 0.0091(19)
C9 0.057(2) 0.073(3) 0.0419(19) -0.0012(19) -0.0034(16) 0.0054(18)
C10 0.0435(18) 0.085(3) 0.0337(18) 0.0011(18) -0.0032(14) 0.0043(17)
C11 0.0456(19) 0.075(3) 0.0328(17) -0.0029(17) -0.0051(13) 0.0045(18)
C12 0.059(2) 0.086(3) 0.0384(16) -0.0027(18) -0.003(2) 0.003(3)
C13 0.065(2) 0.085(3) 0.049(2) -0.010(2) -0.0044(19) 0.006(2)
C14 0.075(3) 0.070(3) 0.057(3) -0.004(2) -0.009(2) 0.007(2)
C15 0.081(3) 0.082(3) 0.049(2) 0.005(2) -0.003(2) -0.007(2)
C16 0.060(2) 0.083(3) 0.0388(18) 0.001(2) 0.0008(18) -0.0020(18)

loop_
_atom_type_symbol
_atom_type_description
_atom_type_scat_dispersion_real
_atom_type_scat_dispersion_imag
_atom_type_scat_source
C C 0.0033 0.0016 'International Tables Vol C Tables 4.2.6.8 and 6.1.1.4'
H H 0.0000 0.0000 'International Tables Vol C Tables 4.2.6.8 and 6.1.1.4'
N N 0.0061 0.0033 'International Tables Vol C Tables 4.2.6.8 and 6.1.1.4'
O O 0.0106 0.0060 'International Tables Vol C Tables 4.2.6.8 and 6.1.1.4'
F F 0.0171 0.0103 'International Tables Vol C Tables 4.2.6.8 and 6.1.1.4'
S S 0.1246 0.1234 'International Tables Vol C Tables 4.2.6.8 and 6.1.1.4'

loop_
_geom_angle_atom_site_label_1
_geom_angle_atom_site_label_2
_geom_angle_atom_site_label_3
_geom_angle_site_symmetry_1
_geom_angle_site_symmetry_3
_geom_angle
_geom_angle_publ_flag
C10 S C9 . . 87.1(2) ?
C2 O C1 . . 117.0(4) ?
C8 N1 C9 . . 118.8(4) ?
C9 N2 N3 . . 112.0(3) ?
C10 N3 N2 . . 112.2(3) ?
O C1 H1B . . 109.5 ?
O C1 H1C . . 109.5 ?
H1B C1 H1C . . 109.5 ?
O C1 H1D . . 109.5 ?
H1B C1 H1D . . 109.5 ?
H1C C1 H1D . . 109.5 ?
O C2 C3 . . 114.8(4) ?
O C2 C7 . . 125.4(4) ?
C3 C2 C7 . . 119.9(4) ?
C2 C3 C4 . . 120.6(4) ?
C2 C3 H3B . . 119.7 ?
C4 C3 H3B . . 119.7 ?
C3 C4 C5 . . 120.5(4) ?
C3 C4 H4A . . 119.7 ?
C5 C4 H4A . . 119.7 ?
C6 C5 C4 . . 117.8(4) ?
C6 C5 C8 . . 123.0(4) ?
C4 C5 C8 . . 119.2(4) ?
C7 C6 C5 . . 122.0(4) ?
C7 C6 H6A . . 119.0 ?
C5 C6 H6A . . 119.0 ?
C6 C7 C2 . . 119.3(4) ?
C6 C7 H7A . . 120.4 ?
C2 C7 H7A . . 120.4 ?
N1 C8 C5 . . 124.2(4) ?
N1 C8 H8A . . 117.9 ?
C5 C8 H8A . . 117.9 ?
N2 C9 N1 . . 120.5(4) ?
N2 C9 S . . 114.3(3) ?
N1 C9 S . . 125.2(3) ?
N3 C10 C11 . . 122.0(4) ?
N3 C10 S . . 114.4(3) ?
C11 C10 S . . 123.5(3) ?
C16 C11 C12 . . 118.0(4) ?
C16 C11 C10 . . 121.0(3) ?
C12 C11 C10 . . 121.0(4) ?
C13 C12 C11 . . 121.1(5) ?
C13 C12 H12A . . 119.5 ?
C11 C12 H12A . . 119.5 ?
C14 C13 C12 . . 119.0(5) ?
C14 C13 H13A . . 120.5 ?
C12 C13 H13A . . 120.5 ?
F C14 C13 . . 119.0(4) ?
F C14 C15 . . 118.8(4) ?
C13 C14 C15 . . 122.2(4) ?
C14 C15 C16 . . 118.7(4) ?
C14 C15 H15A . . 120.6 ?
C16 C15 H15A . . 120.6 ?
C15 C16 C11 . . 121.0(4) ?
C15 C16 H16A . . 119.5 ?
C11 C16 H16A . . 119.5 ?

loop_
_geom_bond_atom_site_label_1
_geom_bond_atom_site_label_2
_geom_bond_site_symmetry_2
_geom_bond_distance
_geom_bond_publ_flag
S C10 . 1.706(4) ?
S C9 . 1.734(4) ?
O C2 . 1.365(6) ?
O C1 . 1.441(6) ?
F C14 . 1.347(5) ?
N1 C8 . 1.287(6) ?
N1 C9 . 1.385(5) ?
N2 C9 . 1.309(5) ?
N2 N3 . 1.379(5) ?
N3 C10 . 1.323(5) ?
C1 H1B . 0.9600 ?
C1 H1C . 0.9600 ?
C1 H1D . 0.9600 ?
C2 C3 . 1.374(6) ?
C2 C7 . 1.388(6) ?
C3 C4 . 1.377(6) ?
C3 H3B . 0.9300 ?
C4 C5 . 1.403(6) ?
C4 H4A . 0.9300 ?
C5 C6 . 1.381(5) ?
C5 C8 . 1.436(6) ?
C6 C7 . 1.379(6) ?
C6 H6A . 0.9300 ?
C7 H7A . 0.9300 ?
C8 H8A . 0.9300 ?
C10 C11 . 1.459(6) ?
C11 C16 . 1.401(5) ?
C11 C12 . 1.402(7) ?
C12 C13 . 1.370(5) ?
C12 H12A . 0.9300 ?
C13 C14 . 1.370(7) ?
C13 H13A . 0.9300 ?
C14 C15 . 1.375(6) ?
C15 C16 . 1.376(6) ?
C15 H15A . 0.9300 ?
C16 H16A . 0.9300 ?

loop_
_geom_hbond_atom_site_label_D
_geom_hbond_atom_site_label_H
_geom_hbond_atom_site_label_A
_geom_hbond_site_symmetry_A
_geom_hbond_distance_DH
_geom_hbond_distance_HA
_geom_hbond_distance_DA
_geom_hbond_angle_DHA
_geom_hbond_publ_flag
C8 H8A S . 0.9300 2.5900 3.043(5) 110.00 yes
C12 H12A S . 0.9300 2.7500 3.138(4) 106.00 yes
C12 H12A N3 2_764 0.9300 2.6200 3.451(6) 148.00 yes

loop_
_geom_torsion_atom_site_label_1
_geom_torsion_atom_site_label_2
_geom_torsion_atom_site_label_3
_geom_torsion_atom_site_label_4
_geom_torsion_site_symmetry_1
_geom_torsion_site_symmetry_2
_geom_torsion_site_symmetry_3
_geom_torsion_site_symmetry_4
_geom_torsion
_geom_torsion_publ_flag
C9 N2 N3 C10 . . . . -1.3(5) ?
C1 O C2 C3 . . . . -173.1(4) ?
C1 O C2 C7 . . . . 6.2(7) ?
O C2 C3 C4 . . . . 178.5(4) ?
C7 C2 C3 C4 . . . . -0.9(7) ?
C2 C3 C4 C5 . . . . 0.8(7) ?
C3 C4 C5 C6 . . . . 0.2(6) ?
C3 C4 C5 C8 . . . . -178.3(4) ?
C4 C5 C6 C7 . . . . -1.1(6) ?
C8 C5 C6 C7 . . . . 177.5(4) ?
C5 C6 C7 C2 . . . . 0.9(7) ?
O C2 C7 C6 . . . . -179.2(4) ?
C3 C2 C7 C6 . . . . 0.1(7) ?
C9 N1 C8 C5 . . . . 178.4(3) ?
C6 C5 C8 N1 . . . . -3.1(7) ?
C4 C5 C8 N1 . . . . 175.4(4) ?
N3 N2 C9 N1 . . . . 179.8(3) ?
N3 N2 C9 S . . . . 0.9(5) ?
C8 N1 C9 N2 . . . . 164.0(4) ?
C8 N1 C9 S . . . . -17.2(6) ?
C10 S C9 N2 . . . . -0.2(3) ?
C10 S C9 N1 . . . . -179.1(4) ?
N2 N3 C10 C11 . . . . 178.3(3) ?
N2 N3 C10 S . . . . 1.1(4) ?
C9 S C10 N3 . . . . -0.5(3) ?
C9 S C10 C11 . . . . -177.7(3) ?
N3 C10 C11 C16 . . . . -9.2(6) ?
S C10 C11 C16 . . . . 167.7(3) ?
N3 C10 C11 C12 . . . . 174.2(4) ?
S C10 C11 C12 . . . . -8.8(5) ?
C16 C11 C12 C13 . . . . -0.1(6) ?
C10 C11 C12 C13 . . . . 176.6(3) ?
C11 C12 C13 C14 . . . . -0.5(6) ?
C12 C13 C14 F . . . . -178.6(3) ?
C12 C13 C14 C15 . . . . 1.4(7) ?
F C14 C15 C16 . . . . 178.5(4) ?
C13 C14 C15 C16 . . . . -1.5(7) ?
C14 C15 C16 C11 . . . . 0.9(6) ?
C12 C11 C16 C15 . . . . -0.1(6) ?
C10 C11 C16 C15 . . . . -176.7(4) ?

loop_
_cod_related_entry_id
_cod_related_entry_database
_cod_related_entry_code
1 ChemSpider 24745293
